data_7123271
loop_
_publ_author_name
'Marin, Lucile'
'Force, Guillaume'
'Guillot, R\'egis'
'Gandon, Vincent'
'Schulz, Emmanuelle'
'Leboeuf, David'

_publ_section_title
;
 Photooxygenation of 2-Propargylfurans: a Path to Structurally Diverse
 Nitrogen-Containing 5-Membered Rings
;
_journal_name_full 'Chemical Communications'
_journal_paper_doi 10.1039/C9CC01197H
_journal_year 2019
_chemical_formula_moiety 'C26 H23 N O2, C H2 Cl2'
_chemical_formula_sum 'C27 H25 Cl2 N O2'
_chemical_formula_weight 466.38
_space_group_crystal_system monoclinic
_space_group_IT_number 14
_space_group_name_Hall '-P 2ybc'
_space_group_name_H-M_alt 'P 1 21/c 1'
_symmetry_space_group_name_Hall '-P 2ybc'
_symmetry_space_group_name_H-M 'P 1 21/c 1'
_atom_sites_solution_hydrogens geom
_audit_creation_method SHELXL-2018/3
_audit_update_record
;
2019-01-23 deposited with the CCDC.    2019-04-04 downloaded from the CCDC.
;
_cell_angle_alpha 90
_cell_angle_beta 91.871(2)
_cell_angle_gamma 90
_cell_formula_units_Z 4
_cell_length_a 8.3898(6)
_cell_length_b 14.8000(9)
_cell_length_c 18.8914(12)
_cell_measurement_reflns_used 9836
_cell_measurement_temperature 100(1)
_cell_measurement_theta_max 35.93
_cell_measurement_theta_min 2.43
_cell_volume 2344.5(3)
_computing_cell_refinement 'Bruker SAINT'
_computing_data_collection 'Bruker APEX3'
_computing_data_reduction 'Bruker SAINT'
_computing_structure_refinement 'SHELXL-2018/3 (Sheldrick, 2018)'
_computing_structure_solution 'SHELXS-97 (Sheldrick 2008)'
_diffrn_ambient_temperature 100(1)
_diffrn_measured_fraction_theta_full 1.000
_diffrn_measured_fraction_theta_max 0.997
_diffrn_measurement_device_type 'Bruker VENTURE PHOTON100 CMOS'
_diffrn_measurement_method '\f and \w scans'
_diffrn_radiation_type MoK\a
_diffrn_radiation_wavelength 0.71073
_diffrn_reflns_av_R_equivalents 0.0641
_diffrn_reflns_av_unetI/netI 0.0468
_diffrn_reflns_Laue_measured_fraction_full 1.000
_diffrn_reflns_Laue_measured_fraction_max 0.997
_diffrn_reflns_limit_h_max 14
_diffrn_reflns_limit_h_min -13
_diffrn_reflns_limit_k_max 24
_diffrn_reflns_limit_k_min -24
_diffrn_reflns_limit_l_max 31
_diffrn_reflns_limit_l_min -31
_diffrn_reflns_number 102888
_diffrn_reflns_point_group_measured_fraction_full 1.000
_diffrn_reflns_point_group_measured_fraction_max 0.997
_diffrn_reflns_theta_full 25.000
_diffrn_reflns_theta_max 36.436
_diffrn_reflns_theta_min 2.429
_exptl_absorpt_coefficient_mu 0.301
_exptl_absorpt_correction_T_max 0.9677
_exptl_absorpt_correction_T_min 0.9178
_exptl_absorpt_correction_type multi-scan
_exptl_absorpt_process_details 'apex3 BRUKER'
_exptl_crystal_colour colorless
_exptl_crystal_density_diffrn 1.321
_exptl_crystal_description block
_exptl_crystal_F_000 976
_exptl_crystal_size_max 0.140
_exptl_crystal_size_mid 0.120
_exptl_crystal_size_min 0.110
_refine_diff_density_max 0.956
_refine_diff_density_min -0.933
_refine_diff_density_rms 0.071
_refine_ls_extinction_method none
_refine_ls_goodness_of_fit_ref 1.032
_refine_ls_hydrogen_treatment constr
_refine_ls_matrix_type full
_refine_ls_number_parameters 290
_refine_ls_number_reflns 11417
_refine_ls_number_restraints 0
_refine_ls_restrained_S_all 1.032
_refine_ls_R_factor_all 0.0895
_refine_ls_R_factor_gt 0.0543
_refine_ls_shift/su_max 0.001
_refine_ls_shift/su_mean 0.000
_refine_ls_structure_factor_coef Fsqd
_refine_ls_weighting_details 'w=1/[\s^2^(Fo^2^)+(0.0534P)^2^+1.3625P] where P=(Fo^2^+2Fc^2^)/3'
_refine_ls_weighting_scheme calc
_refine_ls_wR_factor_gt 0.1198
_refine_ls_wR_factor_ref 0.1332
_reflns_Friedel_coverage 0.000
_reflns_number_gt 8149
_reflns_number_total 11417
_reflns_threshold_expression 'I > 2\s(I)'
_cod_data_source_file c9cc01197h2.cif
_cod_data_source_block 10
_cod_database_code 7123271
_shelx_space_group_comment
;
The symmetry employed for this shelxl refinement is uniquely defined
by the following loop, which should always be used as a source of
symmetry information in preference to the above space-group names.
They are only intended as comments.
;
_shelx_estimated_absorpt_t_min 0.960
_shelx_estimated_absorpt_t_max 0.968

loop_
_space_group_symop_operation_xyz
'x, y, z'
'-x, y+1/2, -z+1/2'
'-x, -y, -z'
'x, -y-1/2, z-1/2'

loop_
_atom_site_label
_atom_site_type_symbol
_atom_site_fract_x
_atom_site_fract_y
_atom_site_fract_z
_atom_site_U_iso_or_equiv
_atom_site_adp_type
_atom_site_occupancy
_atom_site_site_symmetry_order
_atom_site_calc_flag
_atom_site_refinement_flags_posn
_atom_site_refinement_flags_adp
C1 C 0.40239(12) 0.65433(7) 0.43719(5) 0.00920(16) Uani 1 1 d . .
H1 H 0.357110 0.645351 0.484994 0.011 Uiso 1 1 calc R U
C2 C 0.30968(12) 0.59638(7) 0.38138(5) 0.01094(17) Uani 1 1 d . .
H2 H 0.254699 0.547069 0.407313 0.013 Uiso 1 1 calc R U
C3 C 0.44011(13) 0.55267(7) 0.33867(6) 0.01167(17) Uani 1 1 d . .
C4 C 0.59019(12) 0.55845(7) 0.37890(5) 0.01008(16) Uani 1 1 d . .
C5 C 0.56987(12) 0.61511(7) 0.43573(5) 0.00920(16) Uani 1 1 d . .
C6 C 0.73605(12) 0.50925(7) 0.36060(5) 0.01050(17) Uani 1 1 d . .
C7 C 0.77801(14) 0.49943(8) 0.28983(6) 0.0159(2) Uani 1 1 d . .
H7 H 0.713642 0.526509 0.253361 0.019 Uiso 1 1 calc R U
C8 C 0.91277(16) 0.45051(9) 0.27227(7) 0.0204(2) Uani 1 1 d . .
H8 H 0.940007 0.444953 0.224046 0.024 Uiso 1 1 calc R U
C9 C 1.00772(15) 0.40978(9) 0.32472(7) 0.0198(2) Uani 1 1 d . .
H9 H 1.100034 0.376724 0.312671 0.024 Uiso 1 1 calc R U
C10 C 0.96606(14) 0.41793(8) 0.39516(6) 0.0169(2) Uani 1 1 d . .
H10 H 1.029523 0.389594 0.431333 0.020 Uiso 1 1 calc R U
C11 C 0.83228(13) 0.46724(7) 0.41288(6) 0.01283(18) Uani 1 1 d . .
H11 H 0.805628 0.472556 0.461194 0.015 Uiso 1 1 calc R U
C12 C 0.66222(12) 0.69615(7) 0.54312(5) 0.01038(17) Uani 1 1 d . .
C13 C 0.75114(14) 0.77448(8) 0.55533(6) 0.0160(2) Uani 1 1 d . .
H13 H 0.825644 0.794195 0.521813 0.019 Uiso 1 1 calc R U
C14 C 0.72956(15) 0.82356(9) 0.61724(7) 0.0211(2) Uani 1 1 d . .
H14 H 0.790816 0.876571 0.626162 0.025 Uiso 1 1 calc R U
C15 C 0.61930(16) 0.79571(9) 0.66608(7) 0.0208(2) Uani 1 1 d . .
H15 H 0.603208 0.830454 0.707530 0.025 Uiso 1 1 calc R U
C16 C 0.53293(15) 0.71705(9) 0.65405(6) 0.0179(2) Uani 1 1 d . .
H16 H 0.458130 0.697525 0.687499 0.021 Uiso 1 1 calc R U
C17 C 0.55570(13) 0.66667(7) 0.59303(6) 0.01274(18) Uani 1 1 d . .
H17 H 0.498326 0.611989 0.585455 0.015 Uiso 1 1 calc R U
C18 C 0.40712(12) 0.75437(7) 0.41929(5) 0.01056(17) Uani 1 1 d . .
C19 C 0.49377(14) 0.78555(8) 0.36243(6) 0.01474(19) Uani 1 1 d . .
H19 H 0.552548 0.743791 0.335392 0.018 Uiso 1 1 calc R U
C20 C 0.49556(16) 0.87660(8) 0.34469(7) 0.0201(2) Uani 1 1 d . .
H20 H 0.554973 0.896855 0.305785 0.024 Uiso 1 1 calc R U
C21 C 0.41013(17) 0.93776(8) 0.38411(7) 0.0231(2) Uani 1 1 d . .
H21 H 0.411792 1.000197 0.372493 0.028 Uiso 1 1 calc R U
C22 C 0.32241(18) 0.90799(9) 0.44037(7) 0.0239(3) Uani 1 1 d . .
H22 H 0.263157 0.950001 0.466970 0.029 Uiso 1 1 calc R U
C23 C 0.32072(15) 0.81639(8) 0.45816(6) 0.0173(2) Uani 1 1 d . .
H23 H 0.260500 0.796312 0.496875 0.021 Uiso 1 1 calc R U
C24 C 0.18476(13) 0.64401(8) 0.33518(6) 0.01323(18) Uani 1 1 d . .
H24A H 0.235454 0.695666 0.311374 0.016 Uiso 1 1 calc R U
H24B H 0.145662 0.601671 0.297947 0.016 Uiso 1 1 calc R U
C25 C 0.04433(13) 0.67828(8) 0.37502(6) 0.01400(19) Uani 1 1 d . .
C26 C -0.06678(16) 0.74096(10) 0.33520(8) 0.0271(3) Uani 1 1 d . .
H26A H -0.103308 0.712301 0.290806 0.041 Uiso 1 1 calc R U
H26B H -0.010802 0.797265 0.324700 0.041 Uiso 1 1 calc R U
H26C H -0.158834 0.754273 0.364079 0.041 Uiso 1 1 calc R U
C27 C 0.23711(18) 0.57836(12) 0.13314(8) 0.0299(3) Uani 1 1 d . .
H27A H 0.274820 0.555534 0.180012 0.036 Uiso 1 1 calc R U
H27B H 0.330870 0.584692 0.103039 0.036 Uiso 1 1 calc R U
N1 N 0.68679(11) 0.64437(6) 0.48114(5) 0.01158(16) Uani 1 1 d . .
H100 H 0.785637 0.630221 0.471535 0.014 Uiso 1 1 calc R U
O1 O 0.41564(11) 0.51746(6) 0.28041(5) 0.01827(17) Uani 1 1 d . .
O2 O 0.02160(10) 0.65537(6) 0.43585(5) 0.01833(17) Uani 1 1 d . .
Cl1 Cl 0.14637(4) 0.68504(3) 0.14348(2) 0.03162(9) Uani 1 1 d . .
Cl2 Cl 0.10159(5) 0.49966(3) 0.09383(2) 0.03994(11) Uani 1 1 d . .

loop_
_atom_site_aniso_label
_atom_site_aniso_U_11
_atom_site_aniso_U_22
_atom_site_aniso_U_33
_atom_site_aniso_U_23
_atom_site_aniso_U_13
_atom_site_aniso_U_12
C1 0.0082(4) 0.0108(4) 0.0086(4) 0.0006(3) 0.0006(3) 0.0011(3)
C2 0.0089(4) 0.0127(4) 0.0112(4) -0.0003(3) -0.0003(3) 0.0001(3)
C3 0.0119(4) 0.0105(4) 0.0125(4) -0.0005(3) -0.0008(3) 0.0019(3)
C4 0.0109(4) 0.0098(4) 0.0096(4) 0.0000(3) 0.0002(3) 0.0018(3)
C5 0.0093(4) 0.0092(4) 0.0091(4) 0.0018(3) 0.0004(3) 0.0006(3)
C6 0.0109(4) 0.0087(4) 0.0118(4) 0.0001(3) 0.0006(3) 0.0009(3)
C7 0.0186(5) 0.0165(5) 0.0127(4) 0.0008(4) 0.0020(4) 0.0050(4)
C8 0.0223(6) 0.0222(6) 0.0170(5) -0.0018(4) 0.0064(4) 0.0064(4)
C9 0.0154(5) 0.0193(5) 0.0249(6) -0.0042(4) 0.0035(4) 0.0055(4)
C10 0.0141(5) 0.0157(5) 0.0208(5) -0.0009(4) -0.0022(4) 0.0054(4)
C11 0.0122(4) 0.0128(4) 0.0134(4) 0.0006(3) -0.0002(3) 0.0023(3)
C12 0.0094(4) 0.0102(4) 0.0114(4) -0.0009(3) -0.0016(3) 0.0022(3)
C13 0.0123(5) 0.0136(5) 0.0223(5) -0.0037(4) 0.0018(4) -0.0014(4)
C14 0.0169(5) 0.0166(5) 0.0296(6) -0.0100(5) -0.0008(4) -0.0002(4)
C15 0.0210(6) 0.0209(6) 0.0203(5) -0.0105(4) -0.0009(4) 0.0025(4)
C16 0.0203(5) 0.0214(5) 0.0120(4) -0.0019(4) 0.0016(4) 0.0012(4)
C17 0.0152(5) 0.0120(4) 0.0109(4) 0.0006(3) -0.0008(3) -0.0006(3)
C18 0.0099(4) 0.0113(4) 0.0105(4) -0.0002(3) -0.0005(3) 0.0018(3)
C19 0.0158(5) 0.0130(4) 0.0157(4) 0.0023(4) 0.0039(4) 0.0018(4)
C20 0.0237(6) 0.0152(5) 0.0214(5) 0.0063(4) 0.0012(4) -0.0013(4)
C21 0.0303(7) 0.0114(5) 0.0272(6) 0.0027(4) -0.0042(5) 0.0028(4)
C22 0.0312(7) 0.0155(5) 0.0249(6) -0.0035(4) 0.0012(5) 0.0093(5)
C23 0.0204(5) 0.0159(5) 0.0159(5) -0.0018(4) 0.0037(4) 0.0053(4)
C24 0.0095(4) 0.0175(5) 0.0126(4) -0.0004(4) -0.0013(3) 0.0015(4)
C25 0.0085(4) 0.0144(5) 0.0191(5) -0.0004(4) -0.0007(3) -0.0008(3)
C26 0.0188(6) 0.0300(7) 0.0327(7) 0.0115(6) 0.0050(5) 0.0106(5)
C27 0.0239(7) 0.0441(9) 0.0214(6) 0.0030(6) -0.0053(5) 0.0034(6)
N1 0.0080(4) 0.0147(4) 0.0120(4) -0.0032(3) -0.0003(3) 0.0009(3)
O1 0.0187(4) 0.0206(4) 0.0151(4) -0.0073(3) -0.0047(3) 0.0055(3)
O2 0.0120(4) 0.0246(4) 0.0185(4) 0.0020(3) 0.0028(3) 0.0002(3)
Cl1 0.02242(15) 0.0472(2) 0.02518(15) 0.00578(14) -0.00011(12) 0.00647(14)
Cl2 0.0401(2) 0.0530(3) 0.02693(17) 0.00251(16) 0.00444(15) -0.01532(18)

loop_
_atom_type_symbol
_atom_type_description
_atom_type_scat_dispersion_real
_atom_type_scat_dispersion_imag
_atom_type_scat_source
C C 0.0034 0.0017 'International Tables Vol C Tables 4.2.6.8 and 6.1.1.4'
H H 0.0000 0.0000 'International Tables Vol C Tables 4.2.6.8 and 6.1.1.4'
N N 0.0066 0.0034 'International Tables Vol C Tables 4.2.6.8 and 6.1.1.4'
O O 0.0114 0.0062 'International Tables Vol C Tables 4.2.6.8 and 6.1.1.4'
Cl Cl 0.1480 0.1585 'International Tables Vol C Tables 4.2.6.8 and 6.1.1.4'

loop_
_geom_angle_atom_site_label_1
_geom_angle_atom_site_label_2
_geom_angle_atom_site_label_3
_geom_angle
C18 C1 C5 109.69(8)
C18 C1 C2 113.85(8)
C5 C1 C2 102.71(8)
C18 C1 H1 110.1
C5 C1 H1 110.1
C2 C1 H1 110.1
C24 C2 C3 112.79(8)
C24 C2 C1 117.18(9)
C3 C2 C1 104.00(8)
C24 C2 H2 107.5
C3 C2 H2 107.5
C1 C2 H2 107.5
O1 C3 C4 127.62(10)
O1 C3 C2 123.51(10)
C4 C3 C2 108.85(9)
C5 C4 C3 108.46(9)
C5 C4 C6 127.46(10)
C3 C4 C6 124.07(9)
N1 C5 C4 125.70(9)
N1 C5 C1 121.15(9)
C4 C5 C1 112.60(9)
C11 C6 C7 118.02(10)
C11 C6 C4 121.16(9)
C7 C6 C4 120.75(10)
C8 C7 C6 120.85(11)
C8 C7 H7 119.6
C6 C7 H7 119.6
C9 C8 C7 120.49(11)
C9 C8 H8 119.8
C7 C8 H8 119.8
C8 C9 C10 119.24(11)
C8 C9 H9 120.4
C10 C9 H9 120.4
C11 C10 C9 120.40(11)
C11 C10 H10 119.8
C9 C10 H10 119.8
C10 C11 C6 121.00(10)
C10 C11 H11 119.5
C6 C11 H11 119.5
C17 C12 C13 120.09(10)
C17 C12 N1 120.24(9)
C13 C12 N1 119.60(9)
C12 C13 C14 119.26(11)
C12 C13 H13 120.4
C14 C13 H13 120.4
C15 C14 C13 120.67(11)
C15 C14 H14 119.7
C13 C14 H14 119.7
C16 C15 C14 119.72(11)
C16 C15 H15 120.1
C14 C15 H15 120.1
C15 C16 C17 120.06(11)
C15 C16 H16 120.0
C17 C16 H16 120.0
C12 C17 C16 120.15(10)
C12 C17 H17 119.9
C16 C17 H17 119.9
C23 C18 C19 118.75(10)
C23 C18 C1 120.44(9)
C19 C18 C1 120.78(9)
C20 C19 C18 121.12(11)
C20 C19 H19 119.4
C18 C19 H19 119.4
C21 C20 C19 119.60(11)
C21 C20 H20 120.2
C19 C20 H20 120.2
C22 C21 C20 120.11(11)
C22 C21 H21 119.9
C20 C21 H21 119.9
C21 C22 C23 120.23(11)
C21 C22 H22 119.9
C23 C22 H22 119.9
C18 C23 C22 120.19(11)
C18 C23 H23 119.9
C22 C23 H23 119.9
C25 C24 C2 113.97(9)
C25 C24 H24A 108.8
C2 C24 H24A 108.8
C25 C24 H24B 108.8
C2 C24 H24B 108.8
H24A C24 H24B 107.7
O2 C25 C26 122.07(11)
O2 C25 C24 121.75(10)
C26 C25 C24 116.17(10)
C25 C26 H26A 109.5
C25 C26 H26B 109.5
H26A C26 H26B 109.5
C25 C26 H26C 109.5
H26A C26 H26C 109.5
H26B C26 H26C 109.5
Cl1 C27 Cl2 111.14(8)
Cl1 C27 H27A 109.4
Cl2 C27 H27A 109.4
Cl1 C27 H27B 109.4
Cl2 C27 H27B 109.4
H27A C27 H27B 108.0
C5 N1 C12 125.01(9)
C5 N1 H100 117.5
C12 N1 H100 117.5

loop_
_geom_bond_atom_site_label_1
_geom_bond_atom_site_label_2
_geom_bond_distance
C1 C18 1.5195(14)
C1 C5 1.5214(14)
C1 C2 1.5488(15)
C1 H1 1.0000
C2 C24 1.5157(15)
C2 C3 1.5247(14)
C2 H2 1.0000
C3 O1 1.2289(13)
C3 C4 1.4518(15)
C4 C5 1.3772(14)
C4 C6 1.4748(14)
C5 N1 1.3531(13)
C6 C11 1.4007(15)
C6 C7 1.4011(15)
C7 C8 1.3918(16)
C7 H7 0.9500
C8 C9 1.3886(19)
C8 H8 0.9500
C9 C10 1.3921(17)
C9 H9 0.9500
C10 C11 1.3889(15)
C10 H10 0.9500
C11 H11 0.9500
C12 C17 1.3904(15)
C12 C13 1.3937(15)
C12 N1 1.4200(13)
C13 C14 1.3937(17)
C13 H13 0.9500
C14 C15 1.3902(19)
C14 H14 0.9500
C15 C16 1.3861(18)
C15 H15 0.9500
C16 C17 1.3913(16)
C16 H16 0.9500
C17 H17 0.9500
C18 C23 1.3936(15)
C18 C19 1.3950(15)
C19 C20 1.3888(16)
C19 H19 0.9500
C20 C21 1.3866(19)
C20 H20 0.9500
C21 C22 1.384(2)
C21 H21 0.9500
C22 C23 1.3970(18)
C22 H22 0.9500
C23 H23 0.9500
C24 C25 1.5065(15)
C24 H24A 0.9900
C24 H24B 0.9900
C25 O2 1.2192(14)
C25 C26 1.4999(17)
C26 H26A 0.9800
C26 H26B 0.9800
C26 H26C 0.9800
C27 Cl1 1.7665(17)
C27 Cl2 1.7736(17)
C27 H27A 0.9900
C27 H27B 0.9900
N1 H100 0.8800
